data_2014349
loop_
_publ_author_name
'Henrik Birkedal'
'Philip Pattison'

_publ_section_title
;
 Bis[4-(salicylideneamino)phenyl]methane
;
_journal_coeditor_code GG1307
_journal_issue 3
_journal_name_full 'Acta Crystallographica Section C'
_journal_page_first o139
_journal_page_last o141
_journal_paper_doi 10.1107/S0108270106003283
_journal_volume 62
_journal_year 2006
_chemical_formula_iupac 'C27 H22 N2 O2'
_chemical_formula_moiety 'C27 H22 N2 O2'
_chemical_formula_sum 'C27 H22 N2 O2'
_chemical_formula_weight 406.47
_chemical_name_common
;
Bis[4-(salicylideneamino)phenyl]methane
;
_chemical_name_systematic
;
2,2'-[methylenedi-p-phenylenebis(nitrilomethylidyne)]diphenol
;
_space_group_IT_number 15
_symmetry_cell_setting monoclinic
_symmetry_space_group_name_Hall '-C 2yc'
_symmetry_space_group_name_H-M 'C 1 2/c 1'
_atom_sites_solution_hydrogens difmap
_atom_sites_solution_primary direct
_atom_sites_solution_secondary difmap
_cell_angle_alpha 90.00
_cell_angle_beta 95.06(3)
_cell_angle_gamma 90.00
_cell_formula_units_Z 4
_cell_length_a 36.496(7)
_cell_length_b 4.6030(9)
_cell_length_c 12.231(2)
_cell_measurement_temperature 293(2)
_cell_volume 2046.7(7)
_computing_cell_refinement 'CrysAlis RED (Oxford Diffraction, 2000)'
_computing_data_collection 'MAR345 Software (Marresearch, 2005)'
_computing_data_reduction 'CrysAlis RED and XPREP (Siemens, 1996)'
_computing_molecular_graphics 'XP (Siemens, 1996)'
_computing_publication_material 'Please provide missing details'
_computing_structure_refinement 'SHELXL97 (Sheldrick, 1997)'
_computing_structure_solution 'SHELXS97 (Sheldrick, 1997)'
_diffrn_ambient_temperature 293(2)
_diffrn_detector_area_resol_mean 6.667
_diffrn_measured_fraction_theta_full 0.944
_diffrn_measured_fraction_theta_max 0.944
_diffrn_measurement_device_type MAR345
_diffrn_measurement_method \f
_diffrn_radiation_monochromator
; Si(111) double crystal monochromator with bent second crystal for
sagittal focusing
;
_diffrn_radiation_source 'bending magnet 1 at ESRF'
_diffrn_radiation_type synchrotron
_diffrn_radiation_wavelength 0.80000
_diffrn_reflns_av_R_equivalents 0.0221
_diffrn_reflns_av_sigmaI/netI 0.0193
_diffrn_reflns_limit_h_max 45
_diffrn_reflns_limit_h_min -44
_diffrn_reflns_limit_k_max 5
_diffrn_reflns_limit_k_min -5
_diffrn_reflns_limit_l_max 15
_diffrn_reflns_limit_l_min -15
_diffrn_reflns_number 5072
_diffrn_reflns_theta_full 29.86
_diffrn_reflns_theta_max 29.86
_diffrn_reflns_theta_min 4.34
_exptl_absorpt_coefficient_mu 0.084
_exptl_absorpt_correction_type none
_exptl_crystal_colour yellow
_exptl_crystal_density_diffrn 1.319
_exptl_crystal_density_method 'not measured'
_exptl_crystal_description platelet
_exptl_crystal_F_000 856
_exptl_crystal_size_max 0.40
_exptl_crystal_size_mid 0.15
_exptl_crystal_size_min 0.05
_refine_diff_density_max 0.142
_refine_diff_density_min -0.130
_refine_ls_extinction_method none
_refine_ls_goodness_of_fit_ref 1.120
_refine_ls_hydrogen_treatment refxyz
_refine_ls_matrix_type full
_refine_ls_number_parameters 174
_refine_ls_number_reflns 1954
_refine_ls_number_restraints 0
_refine_ls_restrained_S_all 1.120
_refine_ls_R_factor_all 0.0610
_refine_ls_R_factor_gt 0.0562
_refine_ls_shift/su_max 0.000
_refine_ls_shift/su_mean 0.000
_refine_ls_structure_factor_coef Fsqd
_refine_ls_weighting_details 'calc w = 1/[\s^2^(Fo^2^)+(0.09P)^2^+1.25P] where P=(Fo^2^+2Fc^2^)/3'
_refine_ls_weighting_scheme calc
_refine_ls_wR_factor_gt 0.1630
_refine_ls_wR_factor_ref 0.1676
_reflns_number_gt 1820
_reflns_number_total 1954
_reflns_threshold_expression I>2\s(I)
_cod_data_source_file gg1307.cif
_cod_data_source_block I
_cod_original_sg_symbol_H-M 'C 2/c'
_cod_database_code 2014349
_cod_database_fobs_code 2014349

loop_
_symmetry_equiv_pos_as_xyz
'x, y, z'
'-x, y, -z+1/2'
'x+1/2, y+1/2, z'
'-x+1/2, y+1/2, -z+1/2'
'-x, -y, -z'
'x, -y, z-1/2'
'-x+1/2, -y+1/2, -z'
'x+1/2, -y+1/2, z-1/2'

loop_
_atom_site_type_symbol
_atom_site_label
_atom_site_fract_x
_atom_site_fract_y
_atom_site_fract_z
_atom_site_U_iso_or_equiv
_atom_site_adp_type
_atom_site_calc_flag
_atom_site_refinement_flags
_atom_site_occupancy
_atom_site_disorder_assembly
_atom_site_disorder_group
O O1 0.36000(5) -0.0015(4) 1.03239(11) 0.0643(5) Uani d . 1 . .
H H1 0.3750(8) 0.135(7) 0.988(3) 0.096 Uiso d . 1 . .
N N1 0.38758(4) 0.2842(3) 0.87619(12) 0.0385(4) Uani d . 1 . .
C C1 0.36495(5) 0.1510(4) 0.80768(14) 0.0372(4) Uani d . 1 . .
H H1A 0.3650(6) 0.180(5) 0.7287(17) 0.045 Uiso d . 1 . .
C C2 0.33803(5) -0.0529(4) 0.84262(14) 0.0364(4) Uani d . 1 . .
C C3 0.33650(5) -0.1219(4) 0.95443(16) 0.0447(5) Uani d . 1 . .
C C4 0.31002(7) -0.3174(5) 0.9847(2) 0.0601(6) Uani d . 1 . .
H H4 0.3103(7) -0.358(6) 1.063(2) 0.072 Uiso d . 1 . .
C C5 0.28598(6) -0.4440(5) 0.9057(2) 0.0597(6) Uani d . 1 . .
H H5 0.2688(7) -0.581(6) 0.927(2) 0.072 Uiso d . 1 . .
C C6 0.28759(6) -0.3830(5) 0.7952(2) 0.0537(6) Uani d . 1 . .
H H6 0.2706(7) -0.467(5) 0.740(2) 0.064 Uiso d . 1 . .
C C7 0.31352(5) -0.1893(4) 0.76485(18) 0.0465(5) Uani d . 1 . .
H H7 0.3147(6) -0.139(5) 0.6886(19) 0.056 Uiso d . 1 . .
C C8 0.41373(5) 0.4826(4) 0.84031(14) 0.0355(4) Uani d . 1 . .
C C9 0.44218(6) 0.5668(4) 0.91650(16) 0.0442(5) Uani d . 1 . .
H H9 0.4426(6) 0.496(5) 0.9895(19) 0.053 Uiso d . 1 . .
C C10 0.46934(6) 0.7534(4) 0.88853(17) 0.0465(5) Uani d . 1 . .
H H10 0.4891(7) 0.804(5) 0.939(2) 0.056 Uiso d . 1 . .
C C11 0.46882(5) 0.8690(4) 0.78316(15) 0.0383(4) Uani d . 1 . .
C C12 0.43968(5) 0.7934(4) 0.70847(16) 0.0432(5) Uani d . 1 . .
H H12 0.4371(6) 0.878(5) 0.6330(18) 0.052 Uiso d . 1 . .
C C13 0.41257(5) 0.6015(4) 0.73512(15) 0.0419(5) Uani d . 1 . .
H H13 0.3913(6) 0.554(5) 0.6829(18) 0.050 Uiso d . 1 . .
C C14 0.5000 1.0572(6) 0.7500 0.0459(7) Uani d S 1 . .
H H14 0.4925(6) 1.191(5) 0.6891(19) 0.055 Uiso d . 1 . .

loop_
_atom_site_aniso_label
_atom_site_aniso_U_11
_atom_site_aniso_U_22
_atom_site_aniso_U_33
_atom_site_aniso_U_12
_atom_site_aniso_U_13
_atom_site_aniso_U_23
O1 0.0777(11) 0.0796(12) 0.0353(7) -0.0241(9) 0.0028(7) 0.0018(7)
N1 0.0397(8) 0.0371(8) 0.0394(8) -0.0008(6) 0.0073(7) -0.0002(6)
C1 0.0401(10) 0.0375(9) 0.0346(9) 0.0005(7) 0.0059(8) -0.0002(7)
C2 0.0358(9) 0.0343(9) 0.0394(9) 0.0029(7) 0.0058(7) 0.0008(7)
C3 0.0478(11) 0.0452(10) 0.0421(10) -0.0006(8) 0.0089(9) 0.0007(8)
C4 0.0685(15) 0.0605(13) 0.0542(13) -0.0081(11) 0.0216(12) 0.0097(10)
C5 0.0500(12) 0.0500(12) 0.0818(16) -0.0093(10) 0.0211(12) 0.0024(11)
C6 0.0394(10) 0.0484(11) 0.0722(14) -0.0048(8) -0.0012(10) -0.0033(10)
C7 0.0450(10) 0.0421(10) 0.0516(11) -0.0009(8) 0.0003(9) 0.0022(8)
C8 0.0370(9) 0.0323(8) 0.0378(9) 0.0014(6) 0.0063(7) -0.0009(7)
C9 0.0495(11) 0.0452(10) 0.0376(9) -0.0064(8) 0.0023(8) 0.0002(8)
C10 0.0472(11) 0.0451(11) 0.0465(10) -0.0080(8) -0.0005(9) -0.0038(8)
C11 0.0372(9) 0.0266(8) 0.0522(10) 0.0045(6) 0.0111(8) -0.0037(7)
C12 0.0445(10) 0.0432(10) 0.0426(10) 0.0035(8) 0.0083(8) 0.0069(8)
C13 0.0391(10) 0.0463(10) 0.0400(10) -0.0025(8) 0.0018(8) 0.0030(8)
C14 0.0458(15) 0.0280(12) 0.0655(17) 0.000 0.0139(14) 0.000

loop_
_atom_type_symbol
_atom_type_description
_atom_type_scat_dispersion_real
_atom_type_scat_dispersion_imag
_atom_type_scat_source
C C 0.0033 0.0016 'International Tables Vol C Tables 4.2.6.8 and 6.1.1.4'
H H 0.0000 0.0000 'International Tables Vol C Tables 4.2.6.8 and 6.1.1.4'
N N 0.0061 0.0033 'International Tables Vol C Tables 4.2.6.8 and 6.1.1.4'
O O 0.0106 0.0060 'International Tables Vol C Tables 4.2.6.8 and 6.1.1.4'

loop_
_geom_angle_atom_site_label_1
_geom_angle_atom_site_label_2
_geom_angle_atom_site_label_3
_geom_angle_site_symmetry_1
_geom_angle_site_symmetry_3
_geom_angle
_geom_angle_publ_flag
C3 O1 H1 . . 102.4(18) ?
C1 N1 C8 . . 121.26(15) ?
N1 C1 C2 . . 122.14(16) ?
N1 C1 H1A . . 121.7(13) ?
C2 C1 H1A . . 116.1(13) ?
C7 C2 C3 . . 118.80(17) ?
C7 C2 C1 . . 120.03(17) ?
C3 C2 C1 . . 121.16(17) ?
O1 C3 C4 . . 119.41(19) ?
O1 C3 C2 . . 121.19(17) ?
C4 C3 C2 . . 119.4(2) ?
C5 C4 C3 . . 120.0(2) ?
C5 C4 H4 . . 124.0(16) ?
C3 C4 H4 . . 115.9(16) ?
C4 C5 C6 . . 121.3(2) ?
C4 C5 H5 . . 119.2(15) ?
C6 C5 H5 . . 119.4(15) ?
C7 C6 C5 . . 118.9(2) ?
C7 C6 H6 . . 119.4(15) ?
C5 C6 H6 . . 121.6(15) ?
C6 C7 C2 . . 121.5(2) ?
C6 C7 H7 . . 120.6(14) ?
C2 C7 H7 . . 117.9(14) ?
C9 C8 C13 . . 118.02(17) ?
C9 C8 N1 . . 117.13(16) ?
C13 C8 N1 . . 124.84(17) ?
C10 C9 C8 . . 121.29(18) ?
C10 C9 H9 . . 119.8(14) ?
C8 C9 H9 . . 118.9(14) ?
C9 C10 C11 . . 121.1(2) ?
C9 C10 H10 . . 121.4(14) ?
C11 C10 H10 . . 117.4(14) ?
C12 C11 C10 . . 117.49(17) ?
C12 C11 C14 . 2_656 121.27(15) ?
C10 C11 C14 . 2_656 121.16(16) ?
C12 C11 C14 . . 121.27(15) ?
C10 C11 C14 . . 121.16(16) ?
C11 C12 C13 . . 121.85(18) ?
C11 C12 H12 . . 121.2(13) ?
C13 C12 H12 . . 117.0(13) ?
C12 C13 C8 . . 120.16(19) ?
C12 C13 H13 . . 121.8(12) ?
C8 C13 H13 . . 118.0(13) ?
C11 C14 C11 . 2_656 110.17(19) yes
C11 C14 H14 . . 113.1(13) ?
C11 C14 H14 2_656 . 108.7(13) ?
H14 C14 H14 . 2_656 103(3) ?

loop_
_geom_bond_atom_site_label_1
_geom_bond_atom_site_label_2
_geom_bond_site_symmetry_2
_geom_bond_distance
_geom_bond_publ_flag
O1 C3 . 1.344(3) yes
O1 H1 . 1.02(3) yes
N1 C1 . 1.280(2) yes
N1 C8 . 1.418(2) yes
C1 C2 . 1.450(2) yes
C1 H1A . 0.97(2) ?
C2 C7 . 1.396(3) ?
C2 C3 . 1.410(3) yes
C3 C4 . 1.395(3) ?
C4 C5 . 1.376(4) ?
C4 H4 . 0.97(3) ?
C5 C6 . 1.386(4) ?
C5 H5 . 0.94(3) ?
C6 C7 . 1.375(3) ?
C6 H6 . 0.95(3) ?
C7 H7 . 0.97(2) ?
C8 C9 . 1.388(3) ?
C8 C13 . 1.395(2) ?
C9 C10 . 1.377(3) ?
C9 H9 . 0.95(2) ?
C10 C11 . 1.393(3) ?
C10 H10 . 0.94(2) ?
C11 C12 . 1.384(3) ?
C11 C14 2_656 1.514(2) ?
C11 C14 . 1.514(2) ?
C12 C13 . 1.386(3) ?
C12 H12 . 1.00(2) ?
C13 H13 . 0.99(2) ?
C14 H14 . 0.99(2) ?

loop_
_geom_hbond_atom_site_label_D
_geom_hbond_atom_site_label_H
_geom_hbond_atom_site_label_A
_geom_hbond_site_symmetry_A
_geom_hbond_distance_DH
_geom_hbond_distance_HA
_geom_hbond_distance_DA
_geom_hbond_angle_DHA
O1 H1 N1 . 1.02(3) 1.63(3) 2.595(2) 155(3)
C1 H1A O1 6 0.97(2) 2.53(2) 3.426(2) 152.7(17)

loop_
_geom_torsion_atom_site_label_1
_geom_torsion_atom_site_label_2
_geom_torsion_atom_site_label_3
_geom_torsion_atom_site_label_4
_geom_torsion_site_symmetry_4
_geom_torsion
_geom_torsion_publ_flag
C9 C8 N1 C1 . -165.97(17) yes
C1 N1 C8 C9 . -165.97(17) yes
C2 C1 N1 C8 . 179.92(15) yes
O1 C3 C2 C1 . -0.2(3) yes
C10 C11 C14 C11 2_656 82.96(16) yes
